data_2229156
loop_
_publ_author_name
'Li, Hai-Bo'
'Shi, Hai-Bo'
'Hu, Wei-Xiao'

_publ_section_title
;
 4-{2-[(3,4-Dichlorophenyl)(methyl)amino]-4-methyl-1,3-thiazol-5-yl}-<i>N</i>-(3-methylphenyl)pyrimidin-2-amine
;
_journal_coeditor_code NG5079
_journal_issue 2
_journal_name_full 'Acta Crystallographica Section E'
_journal_page_first o260
_journal_paper_doi 10.1107/S1600536810053547
_journal_volume 67
_journal_year 2011
_chemical_formula_iupac 'C22 H19 Cl2 N5 S'
_chemical_formula_moiety 'C22 H19 Cl2 N5 S'
_chemical_formula_sum 'C22 H19 Cl2 N5 S'
_chemical_formula_weight 456.38
_chemical_melting_point_gt 473
_chemical_melting_point_lt 472
_chemical_name_systematic
;
4-{2-[(3,4-Dichlorophenyl)(methyl)amino]-4-methyl-1,3-thiazol-5-yl}-
<i>N</i>-(3-methylphenyl)pyrimidin-2-amine
;
_space_group_IT_number 2
_symmetry_cell_setting triclinic
_symmetry_space_group_name_Hall '-P 1'
_symmetry_space_group_name_H-M 'P -1'
_atom_sites_solution_hydrogens geom
_atom_sites_solution_primary direct
_atom_sites_solution_secondary difmap
_audit_creation_method SHELXL-97
_cell_angle_alpha 85.421(6)
_cell_angle_beta 76.727(5)
_cell_angle_gamma 86.002(6)
_cell_formula_units_Z 2
_cell_length_a 7.9679(15)
_cell_length_b 9.4042(19)
_cell_length_c 14.166(3)
_cell_measurement_reflns_used 3163
_cell_measurement_temperature 103(2)
_cell_measurement_theta_max 27.49
_cell_measurement_theta_min 3.30
_cell_volume 1028.4(4)
_computing_cell_refinement 'CrystalClear (Rigaku/MSC, 2008)'
_computing_data_collection 'CrystalClear (Rigaku/MSC, 2008)'
_computing_data_reduction 'CrystalClear (Rigaku/MSC, 2008)'
_computing_molecular_graphics 'SHELXTL (Sheldrick, 2008)'
_computing_publication_material 'publCIF (Westrip, 2010)'
_computing_structure_refinement 'SHELXL97 (Sheldrick, 2008)'
_computing_structure_solution 'SHELXS97 (Sheldrick, 2008)'
_diffrn_ambient_temperature 103(2)
_diffrn_detector_area_resol_mean 28.5714
_diffrn_measured_fraction_theta_full 0.979
_diffrn_measured_fraction_theta_max 0.979
_diffrn_measurement_device_type 'Rigaku AFC10/Saturn724+'
_diffrn_measurement_method 'phi and omega'
_diffrn_radiation_monochromator graphite
_diffrn_radiation_source 'fine-focus sealed tube'
_diffrn_radiation_type MoK\a
_diffrn_radiation_wavelength 0.71073
_diffrn_reflns_av_R_equivalents 0.0209
_diffrn_reflns_av_sigmaI/netI 0.0328
_diffrn_reflns_limit_h_max 10
_diffrn_reflns_limit_h_min -10
_diffrn_reflns_limit_k_max 12
_diffrn_reflns_limit_k_min -12
_diffrn_reflns_limit_l_max 18
_diffrn_reflns_limit_l_min -16
_diffrn_reflns_number 9828
_diffrn_reflns_theta_full 27.49
_diffrn_reflns_theta_max 27.49
_diffrn_reflns_theta_min 3.30
_diffrn_standards_decay_% 0
_diffrn_standards_interval_count 0
_diffrn_standards_interval_time 0
_diffrn_standards_number 0
_exptl_absorpt_coefficient_mu 0.438
_exptl_absorpt_correction_T_max 0.8444
_exptl_absorpt_correction_T_min 0.8011
_exptl_absorpt_correction_type multi-scan
_exptl_absorpt_process_details '(CrystalClear; Rigaku/MSC, 2008)'
_exptl_crystal_colour Yellow
_exptl_crystal_density_diffrn 1.474
_exptl_crystal_density_method 'not measured'
_exptl_crystal_description Block
_exptl_crystal_F_000 472
_exptl_crystal_size_max 0.53
_exptl_crystal_size_mid 0.50
_exptl_crystal_size_min 0.40
_refine_diff_density_max 0.370
_refine_diff_density_min -0.253
_refine_ls_extinction_method none
_refine_ls_goodness_of_fit_ref 1.053
_refine_ls_hydrogen_treatment constr
_refine_ls_matrix_type full
_refine_ls_number_parameters 275
_refine_ls_number_reflns 4626
_refine_ls_number_restraints 0
_refine_ls_restrained_S_all 1.053
_refine_ls_R_factor_all 0.0424
_refine_ls_R_factor_gt 0.0332
_refine_ls_shift/su_max 0.002
_refine_ls_shift/su_mean 0.000
_refine_ls_structure_factor_coef Fsqd
_refine_ls_weighting_details 'calc w=1/[\s^2^(Fo^2^)+(0.0486P)^2^+0.1912P] where P=(Fo^2^+2Fc^2^)/3'
_refine_ls_weighting_scheme calc
_refine_ls_wR_factor_gt 0.0869
_refine_ls_wR_factor_ref 0.0907
_reflns_number_gt 3906
_reflns_number_total 4626
_reflns_threshold_expression I>2sigma(I)
_cod_data_source_file ng5079.cif
_cod_data_source_block I
_cod_original_cell_volume 1028.4(3)
_cod_database_code 2229156
_cod_database_fobs_code 2229156

loop_
_symmetry_equiv_pos_as_xyz
'x, y, z'
'-x, -y, -z'

loop_
_atom_site_type_symbol
_atom_site_label
_atom_site_fract_x
_atom_site_fract_y
_atom_site_fract_z
_atom_site_U_iso_or_equiv
_atom_site_adp_type
_atom_site_calc_flag
_atom_site_refinement_flags
_atom_site_occupancy
_atom_site_disorder_assembly
_atom_site_disorder_group
Cl Cl1 0.65348(6) 0.39036(4) 1.06940(3) 0.02494(11) Uani d . 1 . .
Cl Cl2 1.02033(6) 0.23777(5) 0.99130(3) 0.03270(13) Uani d . 1 . .
S S1 0.46927(5) 0.38651(4) 0.73411(3) 0.01502(10) Uani d . 1 . .
N N1 0.42851(17) 0.12266(14) 0.82588(10) 0.0177(3) Uani d . 1 . .
N N2 0.24614(17) 0.20416(14) 0.72255(10) 0.0174(3) Uani d . 1 . .
N N3 0.40431(17) 0.83042(14) 0.50231(10) 0.0166(3) Uani d . 1 . .
N N4 0.46548(16) 0.64873(13) 0.62050(9) 0.0152(3) Uani d . 1 . .
C C1 0.5466(2) 0.24613(16) 0.93887(11) 0.0167(3) Uani d . 1 . .
H H1 0.4370 0.2936 0.9610 0.020 Uiso calc R 1 . .
C C2 0.6847(2) 0.27394(16) 0.97755(11) 0.0172(3) Uani d . 1 . .
C C3 0.8457(2) 0.20465(18) 0.94480(12) 0.0199(3) Uani d . 1 . .
C C4 0.8656(2) 0.1063(2) 0.87532(13) 0.0260(4) Uani d . 1 . .
H H4 0.9749 0.0581 0.8535 0.031 Uiso calc R 1 . .
C C5 0.7274(2) 0.07723(19) 0.83720(12) 0.0227(4) Uani d . 1 . .
H H5 0.7415 0.0083 0.7901 0.027 Uiso calc R 1 . .
C C6 0.5687(2) 0.14890(16) 0.86789(11) 0.0158(3) Uani d . 1 . .
C C7 0.37223(19) 0.22404(16) 0.76455(11) 0.0150(3) Uani d . 1 . .
C C8 0.2218(2) 0.32085(16) 0.66094(11) 0.0161(3) Uani d . 1 . .
C C9 0.3305(2) 0.42957(16) 0.65541(11) 0.0153(3) Uani d . 1 . .
C C10 0.3515(2) 0.56427(16) 0.59808(11) 0.0144(3) Uani d . 1 . .
C C11 0.2660(2) 0.60746(16) 0.52437(11) 0.0173(3) Uani d . 1 . .
H H11 0.1906 0.5473 0.5052 0.021 Uiso calc R 1 . .
C C12 0.2970(2) 0.74247(17) 0.48071(12) 0.0180(3) Uani d . 1 . .
H H12 0.2372 0.7750 0.4316 0.022 Uiso calc R 1 . .
C C13 0.4895(2) 0.77493(16) 0.57055(11) 0.0150(3) Uani d . 1 . .
C C14 0.7437(2) 0.82794(16) 0.63641(11) 0.0155(3) Uani d . 1 . .
C C15 0.8818(2) 0.91812(16) 0.61470(11) 0.0162(3) Uani d . 1 . .
H H15 0.8825 0.9958 0.5675 0.019 Uiso calc R 1 . .
C C16 1.0172(2) 0.89571(16) 0.66104(12) 0.0180(3) Uani d . 1 . .
H H16 1.1084 0.9595 0.6468 0.022 Uiso calc R 1 . .
C C17 1.0204(2) 0.78011(17) 0.72849(12) 0.0176(3) Uani d . 1 . .
H H17 1.1144 0.7642 0.7595 0.021 Uiso calc R 1 . .
C C18 0.8856(2) 0.68802(17) 0.75029(11) 0.0173(3) Uani d . 1 . .
C C19 0.7475(2) 0.71314(16) 0.70470(11) 0.0179(3) Uani d . 1 . .
H H19 0.6546 0.6510 0.7205 0.021 Uiso calc R 1 . .
C C20 0.3733(2) -0.02305(17) 0.82886(13) 0.0224(4) Uani d . 1 . .
H H20A 0.2555 -0.0291 0.8686 0.027 Uiso calc R 1 . .
H H20B 0.4515 -0.0895 0.8573 0.027 Uiso calc R 1 . .
H H20C 0.3759 -0.0482 0.7627 0.027 Uiso calc R 1 . .
C C21 0.0762(2) 0.31764(18) 0.61070(13) 0.0248(4) Uani d . 1 . .
H H21A 0.0086 0.4089 0.6166 0.030 Uiso calc R 1 . .
H H21B 0.0020 0.2399 0.6408 0.030 Uiso calc R 1 . .
H H21C 0.1229 0.3020 0.5418 0.030 Uiso calc R 1 . .
C C22 0.8862(2) 0.56045(18) 0.82177(13) 0.0243(4) Uani d . 1 . .
H H22A 0.8018 0.5787 0.8823 0.029 Uiso calc R 1 . .
H H22B 1.0015 0.5437 0.8352 0.029 Uiso calc R 1 . .
H H22C 0.8558 0.4761 0.7942 0.029 Uiso calc R 1 . .
N N5 0.61031(17) 0.86089(14) 0.58696(10) 0.0185(3) Uani d . 1 . .
H H5N 0.6034 0.9498 0.5630 0.032(6) Uiso calc R 1 . .

loop_
_atom_site_aniso_label
_atom_site_aniso_U_11
_atom_site_aniso_U_22
_atom_site_aniso_U_33
_atom_site_aniso_U_12
_atom_site_aniso_U_13
_atom_site_aniso_U_23
Cl1 0.0352(2) 0.0191(2) 0.0227(2) 0.00067(16) -0.00980(17) -0.00635(15)
Cl2 0.0238(2) 0.0468(3) 0.0331(3) -0.00328(19) -0.01516(19) -0.0099(2)
S1 0.01644(19) 0.01321(18) 0.0177(2) -0.00395(13) -0.00857(15) 0.00174(14)
N1 0.0186(7) 0.0134(6) 0.0232(7) -0.0041(5) -0.0095(6) 0.0033(5)
N2 0.0165(7) 0.0164(7) 0.0209(7) -0.0034(5) -0.0075(5) 0.0005(5)
N3 0.0178(7) 0.0153(6) 0.0177(7) -0.0006(5) -0.0067(5) 0.0004(5)
N4 0.0166(6) 0.0143(6) 0.0163(7) -0.0020(5) -0.0068(5) -0.0005(5)
C1 0.0175(8) 0.0151(7) 0.0167(8) 0.0007(6) -0.0040(6) 0.0021(6)
C2 0.0249(8) 0.0130(7) 0.0140(8) -0.0015(6) -0.0057(6) 0.0016(6)
C3 0.0174(8) 0.0255(8) 0.0182(8) -0.0026(6) -0.0070(6) -0.0004(6)
C4 0.0165(8) 0.0362(10) 0.0261(10) 0.0036(7) -0.0055(7) -0.0100(7)
C5 0.0197(8) 0.0295(9) 0.0201(9) 0.0011(7) -0.0048(7) -0.0095(7)
C6 0.0166(7) 0.0159(7) 0.0148(8) -0.0027(6) -0.0048(6) 0.0043(6)
C7 0.0149(7) 0.0138(7) 0.0161(8) -0.0026(6) -0.0028(6) -0.0007(6)
C8 0.0158(7) 0.0153(7) 0.0186(8) -0.0011(6) -0.0066(6) -0.0016(6)
C9 0.0155(7) 0.0155(7) 0.0167(8) -0.0001(6) -0.0073(6) -0.0018(6)
C10 0.0160(7) 0.0128(7) 0.0156(8) 0.0001(5) -0.0056(6) -0.0025(6)
C11 0.0184(8) 0.0172(8) 0.0187(8) -0.0016(6) -0.0090(6) -0.0019(6)
C12 0.0199(8) 0.0181(8) 0.0172(8) 0.0020(6) -0.0078(6) -0.0004(6)
C13 0.0169(7) 0.0152(7) 0.0129(7) -0.0004(6) -0.0034(6) -0.0011(6)
C14 0.0164(7) 0.0161(7) 0.0145(8) -0.0023(6) -0.0042(6) -0.0019(6)
C15 0.0184(8) 0.0136(7) 0.0151(8) -0.0020(6) -0.0008(6) -0.0001(6)
C16 0.0145(7) 0.0177(8) 0.0210(8) -0.0034(6) -0.0005(6) -0.0042(6)
C17 0.0156(8) 0.0205(8) 0.0180(8) -0.0001(6) -0.0056(6) -0.0050(6)
C18 0.0210(8) 0.0169(7) 0.0152(8) -0.0014(6) -0.0062(6) -0.0014(6)
C19 0.0208(8) 0.0168(8) 0.0179(8) -0.0068(6) -0.0072(6) 0.0007(6)
C20 0.0230(9) 0.0149(8) 0.0304(10) -0.0057(6) -0.0090(7) 0.0055(7)
C21 0.0248(9) 0.0227(9) 0.0321(10) -0.0076(7) -0.0168(7) 0.0028(7)
C22 0.0303(9) 0.0217(9) 0.0249(9) -0.0067(7) -0.0149(7) 0.0051(7)
N5 0.0228(7) 0.0146(7) 0.0203(7) -0.0053(5) -0.0101(6) 0.0051(5)

loop_
_atom_type_symbol
_atom_type_description
_atom_type_scat_dispersion_real
_atom_type_scat_dispersion_imag
_atom_type_scat_source
C C 0.0033 0.0016 'International Tables Vol C Tables 4.2.6.8 and 6.1.1.4'
H H 0.0000 0.0000 'International Tables Vol C Tables 4.2.6.8 and 6.1.1.4'
N N 0.0061 0.0033 'International Tables Vol C Tables 4.2.6.8 and 6.1.1.4'
S S 0.1246 0.1234 'International Tables Vol C Tables 4.2.6.8 and 6.1.1.4'
Cl Cl 0.1484 0.1585 'International Tables Vol C Tables 4.2.6.8 and 6.1.1.4'

loop_
_geom_angle_atom_site_label_1
_geom_angle_atom_site_label_2
_geom_angle_atom_site_label_3
_geom_angle_site_symmetry_1
_geom_angle_site_symmetry_3
_geom_angle
_geom_angle_publ_flag
C7 S1 C9 . . 88.31(7) ?
C7 N1 C6 . . 120.09(13) ?
C7 N1 C20 . . 118.53(13) ?
C6 N1 C20 . . 119.69(12) ?
C7 N2 C8 . . 110.18(13) ?
C12 N3 C13 . . 114.27(13) ?
C13 N4 C10 . . 117.34(13) ?
C2 C1 C6 . . 119.86(15) ?
C2 C1 H1 . . 120.1 ?
C6 C1 H1 . . 120.1 ?
C1 C2 C3 . . 120.02(15) ?
C1 C2 Cl1 . . 119.41(12) ?
C3 C2 Cl1 . . 120.53(13) ?
C4 C3 C2 . . 119.66(15) ?
C4 C3 Cl2 . . 119.29(13) ?
C2 C3 Cl2 . . 121.04(13) ?
C3 C4 C5 . . 120.44(16) ?
C3 C4 H4 . . 119.8 ?
C5 C4 H4 . . 119.8 ?
C4 C5 C6 . . 119.86(16) ?
C4 C5 H5 . . 120.1 ?
C6 C5 H5 . . 120.1 ?
C5 C6 C1 . . 120.11(15) ?
C5 C6 N1 . . 119.71(15) ?
C1 C6 N1 . . 120.18(14) ?
N2 C7 N1 . . 122.48(14) ?
N2 C7 S1 . . 115.90(11) ?
N1 C7 S1 . . 121.59(12) ?
C9 C8 N2 . . 115.95(14) ?
C9 C8 C21 . . 127.26(14) ?
N2 C8 C21 . . 116.74(13) ?
C8 C9 C10 . . 132.96(14) ?
C8 C9 S1 . . 109.62(11) ?
C10 C9 S1 . . 117.41(11) ?
N4 C10 C11 . . 120.73(14) ?
N4 C10 C9 . . 114.52(13) ?
C11 C10 C9 . . 124.75(14) ?
C12 C11 C10 . . 116.32(14) ?
C12 C11 H11 . . 121.8 ?
C10 C11 H11 . . 121.8 ?
N3 C12 C11 . . 124.83(14) ?
N3 C12 H12 . . 117.6 ?
C11 C12 H12 . . 117.6 ?
N4 C13 N3 . . 126.28(14) ?
N4 C13 N5 . . 119.49(14) ?
N3 C13 N5 . . 114.23(13) ?
C19 C14 C15 . . 118.38(14) ?
C19 C14 N5 . . 124.83(14) ?
C15 C14 N5 . . 116.80(13) ?
C16 C15 C14 . . 120.89(14) ?
C16 C15 H15 . . 119.6 ?
C14 C15 H15 . . 119.6 ?
C15 C16 C17 . . 120.25(14) ?
C15 C16 H16 . . 119.9 ?
C17 C16 H16 . . 119.9 ?
C18 C17 C16 . . 119.82(15) ?
C18 C17 H17 . . 120.1 ?
C16 C17 H17 . . 120.1 ?
C17 C18 C19 . . 119.58(14) ?
C17 C18 C22 . . 121.23(15) ?
C19 C18 C22 . . 119.20(14) ?
C14 C19 C18 . . 121.06(14) ?
C14 C19 H19 . . 119.5 ?
C18 C19 H19 . . 119.5 ?
N1 C20 H20A . . 109.5 ?
N1 C20 H20B . . 109.5 ?
H20A C20 H20B . . 109.5 ?
N1 C20 H20C . . 109.5 ?
H20A C20 H20C . . 109.5 ?
H20B C20 H20C . . 109.5 ?
C8 C21 H21A . . 109.5 ?
C8 C21 H21B . . 109.5 ?
H21A C21 H21B . . 109.5 ?
C8 C21 H21C . . 109.5 ?
H21A C21 H21C . . 109.5 ?
H21B C21 H21C . . 109.5 ?
C18 C22 H22A . . 109.5 ?
C18 C22 H22B . . 109.5 ?
H22A C22 H22B . . 109.5 ?
C18 C22 H22C . . 109.5 ?
H22A C22 H22C . . 109.5 ?
H22B C22 H22C . . 109.5 ?
C13 N5 C14 . . 129.52(13) ?
C13 N5 H5N . . 115.2 ?
C14 N5 H5N . . 115.2 ?

loop_
_geom_bond_atom_site_label_1
_geom_bond_atom_site_label_2
_geom_bond_site_symmetry_2
_geom_bond_distance
_geom_bond_publ_flag
Cl1 C2 . 1.7304(17) ?
Cl2 C3 . 1.7266(17) ?
S1 C7 . 1.7392(15) ?
S1 C9 . 1.7492(15) ?
N1 C7 . 1.361(2) ?
N1 C6 . 1.424(2) ?
N1 C20 . 1.4626(19) ?
N2 C7 . 1.310(2) ?
N2 C8 . 1.3778(19) ?
N3 C12 . 1.330(2) ?
N3 C13 . 1.3561(19) ?
N4 C13 . 1.3346(19) ?
N4 C10 . 1.3530(19) ?
C1 C2 . 1.386(2) ?
C1 C6 . 1.386(2) ?
C1 H1 . 0.9500 ?
C2 C3 . 1.394(2) ?
C3 C4 . 1.380(2) ?
C4 C5 . 1.384(2) ?
C4 H4 . 0.9500 ?
C5 C6 . 1.385(2) ?
C5 H5 . 0.9500 ?
C8 C9 . 1.372(2) ?
C8 C21 . 1.497(2) ?
C9 C10 . 1.447(2) ?
C10 C11 . 1.392(2) ?
C11 C12 . 1.380(2) ?
C11 H11 . 0.9500 ?
C12 H12 . 0.9500 ?
C13 N5 . 1.3694(19) ?
C14 C19 . 1.394(2) ?
C14 C15 . 1.399(2) ?
C14 N5 . 1.407(2) ?
C15 C16 . 1.382(2) ?
C15 H15 . 0.9500 ?
C16 C17 . 1.392(2) ?
C16 H16 . 0.9500 ?
C17 C18 . 1.391(2) ?
C17 H17 . 0.9500 ?
C18 C19 . 1.396(2) ?
C18 C22 . 1.507(2) ?
C19 H19 . 0.9500 ?
C20 H20A . 0.9800 ?
C20 H20B . 0.9800 ?
C20 H20C . 0.9800 ?
C21 H21A . 0.9800 ?
C21 H21B . 0.9800 ?
C21 H21C . 0.9800 ?
C22 H22A . 0.9800 ?
C22 H22B . 0.9800 ?
C22 H22C . 0.9800 ?
N5 H5N . 0.8800 ?

loop_
_geom_hbond_atom_site_label_D
_geom_hbond_atom_site_label_H
_geom_hbond_atom_site_label_A
_geom_hbond_site_symmetry_A
_geom_hbond_distance_DH
_geom_hbond_distance_HA
_geom_hbond_distance_DA
_geom_hbond_angle_DHA
N5 H5N N3 2_676 0.88 2.20 3.078(2) 177

loop_
_geom_torsion_atom_site_label_1
_geom_torsion_atom_site_label_2
_geom_torsion_atom_site_label_3
_geom_torsion_atom_site_label_4
_geom_torsion_site_symmetry_1
_geom_torsion_site_symmetry_2
_geom_torsion_site_symmetry_3
_geom_torsion_site_symmetry_4
_geom_torsion
_geom_torsion_publ_flag
C6 C1 C2 C3 . . . . 0.3(2) ?
C6 C1 C2 Cl1 . . . . -177.54(11) ?
C1 C2 C3 C4 . . . . -1.4(2) ?
Cl1 C2 C3 C4 . . . . 176.42(13) ?
C1 C2 C3 Cl2 . . . . 179.72(12) ?
Cl1 C2 C3 Cl2 . . . . -2.50(19) ?
C2 C3 C4 C5 . . . . 0.8(3) ?
Cl2 C3 C4 C5 . . . . 179.69(14) ?
C3 C4 C5 C6 . . . . 1.0(3) ?
C4 C5 C6 C1 . . . . -2.1(2) ?
C4 C5 C6 N1 . . . . 177.66(15) ?
C2 C1 C6 C5 . . . . 1.5(2) ?
C2 C1 C6 N1 . . . . -178.28(13) ?
C7 N1 C6 C5 . . . . -108.63(18) ?
C20 N1 C6 C5 . . . . 56.3(2) ?
C7 N1 C6 C1 . . . . 71.1(2) ?
C20 N1 C6 C1 . . . . -123.93(16) ?
C8 N2 C7 N1 . . . . -177.07(14) ?
C8 N2 C7 S1 . . . . 0.87(18) ?
C6 N1 C7 N2 . . . . 178.64(14) ?
C20 N1 C7 N2 . . . . 13.5(2) ?
C6 N1 C7 S1 . . . . 0.8(2) ?
C20 N1 C7 S1 . . . . -164.32(12) ?
C9 S1 C7 N2 . . . . -1.46(13) ?
C9 S1 C7 N1 . . . . 176.49(14) ?
C7 N2 C8 C9 . . . . 0.5(2) ?
C7 N2 C8 C21 . . . . -177.22(14) ?
N2 C8 C9 C10 . . . . 177.21(16) ?
C21 C8 C9 C10 . . . . -5.4(3) ?
N2 C8 C9 S1 . . . . -1.52(18) ?
C21 C8 C9 S1 . . . . 175.88(14) ?
C7 S1 C9 C8 . . . . 1.59(12) ?
C7 S1 C9 C10 . . . . -177.37(13) ?
C13 N4 C10 C11 . . . . 1.2(2) ?
C13 N4 C10 C9 . . . . -179.55(13) ?
C8 C9 C10 N4 . . . . 174.45(17) ?
S1 C9 C10 N4 . . . . -6.89(19) ?
C8 C9 C10 C11 . . . . -6.3(3) ?
S1 C9 C10 C11 . . . . 172.32(13) ?
N4 C10 C11 C12 . . . . -3.6(2) ?
C9 C10 C11 C12 . . . . 177.22(15) ?
C13 N3 C12 C11 . . . . 2.2(2) ?
C10 C11 C12 N3 . . . . 1.8(2) ?
C10 N4 C13 N3 . . . . 3.5(2) ?
C10 N4 C13 N5 . . . . -176.52(14) ?
C12 N3 C13 N4 . . . . -5.1(2) ?
C12 N3 C13 N5 . . . . 174.89(14) ?
C19 C14 C15 C16 . . . . -1.2(2) ?
N5 C14 C15 C16 . . . . 178.77(14) ?
C14 C15 C16 C17 . . . . 1.7(2) ?
C15 C16 C17 C18 . . . . -0.9(2) ?
C16 C17 C18 C19 . . . . -0.5(2) ?
C16 C17 C18 C22 . . . . 179.02(15) ?
C15 C14 C19 C18 . . . . -0.2(2) ?
N5 C14 C19 C18 . . . . 179.85(15) ?
C17 C18 C19 C14 . . . . 1.0(2) ?
C22 C18 C19 C14 . . . . -178.47(16) ?
N4 C13 N5 C14 . . . . 14.1(2) ?
N3 C13 N5 C14 . . . . -165.88(15) ?
C19 C14 N5 C13 . . . . -21.4(3) ?
C15 C14 N5 C13 . . . . 158.68(16) ?

loop_
_cod_related_entry_id
_cod_related_entry_database
_cod_related_entry_code
1 ChemSpider 30656479
